data_1576414
loop_
_publ_author_name
'Parbin, Minaz'
'Sivalingam, Vellaiyadevan'
'Venkatachalam, Ramkumar'
'Chand, Dillip Kumar'

_publ_section_title
;
 Conformational Adaptability Enabled Higher-Order Self-Sorting Processes
 in Coordination Cages
;
_journal_name_full 'Chemical Science'
_journal_paper_doi 10.1039/D5SC05568G
_journal_year 2026
_chemical_formula_moiety 'C92 H60 N12 O4 Pd2, 2(B F4), 6(C2H6OS),4(C4H8O),3(C2H3N)'
_chemical_formula_sum 'C126 H137 B2 F8 N15 O14 Pd2 S6'
_chemical_formula_weight 2664.32
_space_group_crystal_system monoclinic
_space_group_IT_number 15
_space_group_name_Hall '-C 2yc'
_space_group_name_H-M_alt 'C 1 2/c 1'
_atom_sites_solution_hydrogens geom
_audit_creation_method SHELXL-2025/1
_audit_update_record
;
2025-11-27 deposited with the CCDC.	2025-12-11 downloaded from the CCDC.
;
_cell_angle_alpha 90
_cell_angle_beta 94.8900(10)
_cell_angle_gamma 90
_cell_formula_units_Z 4
_cell_length_a 22.5648(7)
_cell_length_b 12.5886(4)
_cell_length_c 43.6132(14)
_cell_measurement_reflns_used 436
_cell_measurement_temperature 150(2)
_cell_measurement_theta_max 23.86
_cell_measurement_theta_min 2.56
_cell_volume 12343.6(7)
_computing_cell_refinement 'Bruker D8 QUEST'
_computing_data_collection 'Bruker D8 QUEST'
_computing_data_reduction 'Bruker D8 QUEST'
_computing_molecular_graphics 'Mercury (Bruno et al., 2002)'
_computing_publication_material 'ORTEP-3 (version 2023.1)(Farrugia, 2012)'
_computing_structure_refinement 'SHELXL-2025/1 (Sheldrick, 2019)'
_computing_structure_solution 'Bruker D8 QUEST'
_diffrn_ambient_temperature 150(2)
_diffrn_measured_fraction_theta_full 0.996
_diffrn_measured_fraction_theta_max 0.996
_diffrn_measurement_device_type 'Bruker D8 VENTURE'
_diffrn_measurement_method '\w and \f scans'
_diffrn_radiation_type MoK\a
_diffrn_radiation_wavelength 0.71073
_diffrn_reflns_av_R_equivalents 0.1805
_diffrn_reflns_av_unetI/netI 0.2162
_diffrn_reflns_Laue_measured_fraction_full 0.996
_diffrn_reflns_Laue_measured_fraction_max 0.996
_diffrn_reflns_limit_h_max 18
_diffrn_reflns_limit_h_min -18
_diffrn_reflns_limit_k_max 10
_diffrn_reflns_limit_k_min -10
_diffrn_reflns_limit_l_max 35
_diffrn_reflns_limit_l_min -35
_diffrn_reflns_number 11931
_diffrn_reflns_point_group_measured_fraction_full 0.996
_diffrn_reflns_point_group_measured_fraction_max 0.996
_diffrn_reflns_theta_full 16.994
_diffrn_reflns_theta_max 16.994
_diffrn_reflns_theta_min 1.931
_diffrn_source 'INCOATEC I\mS 3.0'
_exptl_absorpt_coefficient_mu 0.464
_exptl_absorpt_correction_T_max 0.940
_exptl_absorpt_correction_T_min 0.913
_exptl_absorpt_correction_type multi-scan
_exptl_absorpt_process_details 'SADABS, BRUKER 2018'
_exptl_crystal_colour yellow
_exptl_crystal_density_diffrn 1.434
_exptl_crystal_description Block
_exptl_crystal_F_000 4280
_exptl_crystal_size_max 0.220
_exptl_crystal_size_mid 0.180
_exptl_crystal_size_min 0.150
_refine_diff_density_max 0.680
_refine_diff_density_min -0.502
_refine_diff_density_rms 0.088
_refine_ls_extinction_method none
_refine_ls_goodness_of_fit_ref 1.052
_refine_ls_hydrogen_treatment constr
_refine_ls_matrix_type full
_refine_ls_number_parameters 645
_refine_ls_number_reflns 3599
_refine_ls_number_restraints 354
_refine_ls_restrained_S_all 0.996
_refine_ls_R_factor_all 0.1263
_refine_ls_R_factor_gt 0.0978
_refine_ls_shift/su_max 0.001
_refine_ls_shift/su_mean 0.000
_refine_ls_structure_factor_coef Fsqd
_refine_ls_weighting_details 'w=1/[\s^2^(Fo^2^)+(0.1062P)^2^+54.8014P] where P=(Fo^2^+2Fc^2^)/3'
_refine_ls_weighting_scheme calc
_refine_ls_wR_factor_gt 0.2556
_refine_ls_wR_factor_ref 0.2906
_reflns_Friedel_coverage 0.000
_reflns_number_gt 2513
_reflns_number_total 3599
_reflns_threshold_expression 'I > 2\s(I)'
_cod_data_source_file d5sc05568g2.cif
_cod_data_source_block MINAZ-6
_cod_original_sg_symbol_H-M 'C 2/c'
_cod_database_code 1576414
_shelx_shelxl_version_number 2025/1
_shelx_space_group_comment
;
The symmetry employed for this shelxl refinement is uniquely defined
by the following loop, which should always be used as a source of
symmetry information in preference to the above space-group names.
They are only intended as comments.
;
_shelx_estimated_absorpt_t_min 0.913
_shelx_estimated_absorpt_t_max 0.940

loop_
_space_group_symop_operation_xyz
'x, y, z'
'-x, y, -z+1/2'
'x+1/2, y+1/2, z'
'-x+1/2, y+1/2, -z+1/2'
'-x, -y, -z'
'x, -y, z-1/2'
'-x+1/2, -y+1/2, -z'
'x+1/2, -y+1/2, z-1/2'

loop_
_atom_site_label
_atom_site_type_symbol
_atom_site_fract_x
_atom_site_fract_y
_atom_site_fract_z
_atom_site_U_iso_or_equiv
_atom_site_adp_type
_atom_site_occupancy
_atom_site_site_symmetry_order
_atom_site_calc_flag
_atom_site_refinement_flags_posn
_atom_site_refinement_flags_adp
_atom_site_refinement_flags_occupancy
_atom_site_disorder_assembly
_atom_site_disorder_group
B1 B 0.8295(15) 0.111(3) 0.1085(9) 0.091(9) Uani 1 1 d . U . . .
C1 C 0.4746(10) 0.6855(18) 0.4659(7) 0.081(7) Uani 1 1 d . . . . .
H1 H 0.449376 0.643571 0.477332 0.097 Uiso 1 1 calc R U . . .
C2 C 0.5127(14) 0.761(2) 0.4806(5) 0.105(8) Uani 1 1 d . . . . .
H2 H 0.513436 0.770922 0.502245 0.125 Uiso 1 1 calc R U . . .
C3 C 0.5506(9) 0.8224(16) 0.4626(6) 0.073(6) Uani 1 1 d . . . . .
H3 H 0.575610 0.875238 0.472381 0.087 Uiso 1 1 calc R U . . .
C4 C 0.5512(9) 0.8060(17) 0.4313(6) 0.066(6) Uani 1 1 d . . . . .
C5 C 0.5087(8) 0.7305(15) 0.4182(5) 0.055(5) Uani 1 1 d . U . . .
H5 H 0.504670 0.720317 0.396522 0.066 Uiso 1 1 calc R U . . .
C6 C 0.5849(9) 0.8752(15) 0.3846(6) 0.057(6) Uani 1 1 d . U . . .
C7 C 0.6298(8) 0.9505(14) 0.3728(4) 0.060(5) Uani 1 1 d . U . . .
C8 C 0.6567(8) 1.0250(15) 0.3905(5) 0.080(6) Uani 1 1 d . U . . .
H8 H 0.648703 1.030537 0.411436 0.095 Uiso 1 1 calc R U . . .
C9 C 0.6971(8) 1.0961(15) 0.3783(5) 0.075(6) Uani 1 1 d . U . . .
H9 H 0.714771 1.152081 0.390533 0.090 Uiso 1 1 calc R U . . .
C10 C 0.7101(8) 1.0823(14) 0.3486(5) 0.068(6) Uani 1 1 d . U . . .
H10 H 0.739514 1.126341 0.340778 0.081 Uiso 1 1 calc R U . . .
C11 C 0.6821(8) 1.0061(14) 0.3293(5) 0.061(5) Uani 1 1 d . U . . .
C12 C 0.6435(7) 0.9382(13) 0.3427(4) 0.054(5) Uani 1 1 d . U . . .
H12 H 0.625887 0.881332 0.330869 0.065 Uiso 1 1 calc R U . . .
C15 C 0.7275(9) 1.0089(17) 0.2412(6) 0.089(7) Uani 1 1 d . U . . .
C16 C 0.7645(12) 1.100(2) 0.2361(7) 0.129(9) Uani 1 1 d . U . . .
H16 H 0.774308 1.153108 0.251186 0.154 Uiso 1 1 calc R U . . .
C17 C 0.7852(14) 1.102(3) 0.2053(8) 0.169(12) Uani 1 1 d . U . . .
H17 H 0.813263 1.154022 0.200587 0.203 Uiso 1 1 calc R U . . .
C18 C 0.7653(12) 1.029(2) 0.1828(7) 0.131(9) Uani 1 1 d . U . . .
H18 H 0.776245 1.038305 0.162359 0.157 Uiso 1 1 calc R U . . .
C19 C 0.7292(9) 0.9437(18) 0.1896(5) 0.090(7) Uani 1 1 d . U . . .
C20 C 0.7110(8) 0.9332(15) 0.2189(5) 0.070(6) Uani 1 1 d . U . . .
H20 H 0.687195 0.874384 0.223835 0.084 Uiso 1 1 calc R U . . .
C21 C 0.7098(10) 0.8657(19) 0.1653(6) 0.082(7) Uani 1 1 d . U . . .
C22 C 0.7038(7) 0.8152(13) 0.1103(4) 0.049(5) Uani 1 1 d . U . . .
C23 C 0.7366(8) 0.8346(14) 0.0845(4) 0.059(5) Uani 1 1 d . U . . .
H23 H 0.767890 0.885076 0.084560 0.071 Uiso 1 1 calc R U . . .
C24 C 0.7189(8) 0.7739(14) 0.0597(4) 0.064(5) Uani 1 1 d . U . . .
H24 H 0.737607 0.784808 0.041294 0.076 Uiso 1 1 calc R U . . .
C25 C 0.6757(8) 0.6981(15) 0.0597(5) 0.071(6) Uani 1 1 d . U . . .
H25 H 0.665745 0.658418 0.041437 0.085 Uiso 1 1 calc R U . . .
C26 C 0.6611(7) 0.7404(13) 0.1100(4) 0.049(5) Uani 1 1 d . U . . .
H26 H 0.640226 0.731103 0.127879 0.059 Uiso 1 1 calc R U . . .
C27 C 0.6843(8) 0.4166(14) 0.0911(5) 0.062(5) Uani 1 1 d . U . . .
H27 H 0.687268 0.429387 0.069839 0.075 Uiso 1 1 calc R U . . .
C28 C 0.7210(9) 0.3472(15) 0.1059(5) 0.074(6) Uani 1 1 d . U . . .
H28 H 0.751590 0.315895 0.095247 0.089 Uiso 1 1 calc R U . . .
C29 C 0.7160(8) 0.3183(14) 0.1371(4) 0.065(6) Uani 1 1 d . U . . .
H29 H 0.740110 0.264068 0.146803 0.079 Uiso 1 1 calc R U . . .
C30 C 0.6748(9) 0.3721(15) 0.1525(5) 0.069(6) Uani 1 1 d . U . . .
C31 C 0.6381(8) 0.4449(15) 0.1363(5) 0.070(6) Uani 1 1 d . U . . .
H31 H 0.608385 0.479640 0.146737 0.085 Uiso 1 1 calc R U . . .
C34 C 0.6375(11) 0.341(2) 0.2427(5) 0.073(6) Uani 0.469(15) 1 d G U P A 1
C35 C 0.6247(11) 0.2448(17) 0.2562(6) 0.073(6) Uani 0.469(15) 1 d G U P A 1
H35 H 0.626597 0.180711 0.244865 0.087 Uiso 0.469(15) 1 calc R U P A 1
C36 C 0.6092(11) 0.2421(17) 0.2864(6) 0.073(6) Uani 0.469(15) 1 d G U P A 1
H36 H 0.600432 0.176245 0.295626 0.087 Uiso 0.469(15) 1 calc R U P A 1
C37 C 0.6064(11) 0.336(2) 0.3030(5) 0.072(6) Uani 0.469(15) 1 d G U P A 1
C38 C 0.6192(12) 0.4323(17) 0.2895(6) 0.073(6) Uani 0.469(15) 1 d G U P A 1
H38 H 0.617264 0.496408 0.300918 0.087 Uiso 0.469(15) 1 calc R U P A 1
C39 C 0.6347(11) 0.4350(17) 0.2594(6) 0.073(6) Uani 0.469(15) 1 d G U P A 1
H39 H 0.643429 0.500876 0.250157 0.087 Uiso 0.469(15) 1 calc R U P A 1
C34A C 0.6198(11) 0.3196(19) 0.2372(4) 0.074(6) Uani 0.531(15) 1 d G U P A 2
C35A C 0.6605(8) 0.2793(18) 0.2600(6) 0.074(6) Uani 0.531(15) 1 d G U P A 2
H35A H 0.698053 0.254249 0.254781 0.088 Uiso 0.531(15) 1 calc R U P A 2
C36A C 0.6462(9) 0.2756(18) 0.2903(5) 0.074(6) Uani 0.531(15) 1 d G U P A 2
H36A H 0.673982 0.248079 0.305888 0.088 Uiso 0.531(15) 1 calc R U P A 2
C37A C 0.5912(11) 0.3122(19) 0.2979(4) 0.074(6) Uani 0.531(15) 1 d G U P A 2
C38A C 0.5505(8) 0.3525(17) 0.2751(6) 0.074(6) Uani 0.531(15) 1 d G U P A 2
H38A H 0.512866 0.377541 0.280304 0.088 Uiso 0.531(15) 1 calc R U P A 2
C39A C 0.5648(10) 0.3562(17) 0.2448(5) 0.074(6) Uani 0.531(15) 1 d G U P A 2
H39A H 0.536936 0.383712 0.229197 0.088 Uiso 0.531(15) 1 calc R U P A 2
C42 C 0.5471(9) 0.3590(16) 0.3865(5) 0.074(6) Uani 1 1 d . U . . .
C43 C 0.5628(8) 0.2958(16) 0.4118(5) 0.079(6) Uani 1 1 d . U . . .
H43 H 0.591117 0.240257 0.410732 0.095 Uiso 1 1 calc R U . . .
C44 C 0.5361(10) 0.3157(17) 0.4388(5) 0.097(7) Uani 1 1 d . U . . .
H44 H 0.547194 0.275844 0.456877 0.116 Uiso 1 1 calc R U . . .
C45 C 0.4930(9) 0.3943(16) 0.4391(5) 0.079(6) Uani 1 1 d . U . . .
H45 H 0.472673 0.402838 0.457096 0.095 Uiso 1 1 calc R U . . .
C46 C 0.5060(8) 0.4415(15) 0.3896(5) 0.074(6) Uani 1 1 d . U . . .
H46 H 0.497010 0.487433 0.372534 0.089 Uiso 1 1 calc R U . . .
C47 C 0.5319(7) 0.6467(16) 0.3132(4) 0.079(6) Uani 1 1 d . . . . .
H47A H 0.544236 0.684148 0.295133 0.118 Uiso 1 1 calc R U . . .
H47B H 0.561901 0.657071 0.330588 0.118 Uiso 1 1 calc R U . . .
H47C H 0.527924 0.570665 0.308654 0.118 Uiso 1 1 calc R U . . .
C48 C 0.4167(9) 0.6396(17) 0.2919(4) 0.091(7) Uani 1 1 d . . . . .
H48A H 0.424288 0.675488 0.272678 0.137 Uiso 1 1 calc R U . . .
H48B H 0.426938 0.564214 0.290486 0.137 Uiso 1 1 calc R U . . .
H48C H 0.374524 0.646552 0.295354 0.137 Uiso 1 1 calc R U . . .
C49 C 0.3195(13) 0.339(2) 0.5041(7) 0.171(13) Uani 1 1 d . . . . .
H49A H 0.310280 0.309645 0.523952 0.257 Uiso 1 1 calc R U . . .
H49B H 0.282849 0.364928 0.492878 0.257 Uiso 1 1 calc R U . . .
H49C H 0.336937 0.283074 0.491980 0.257 Uiso 1 1 calc R U . . .
C50 C 0.3244(11) 0.537(2) 0.5267(6) 0.131(9) Uani 1 1 d . . . . .
H50A H 0.315978 0.511312 0.547085 0.196 Uiso 1 1 calc R U . . .
H50B H 0.343030 0.607414 0.528721 0.196 Uiso 1 1 calc R U . . .
H50C H 0.287193 0.542211 0.513463 0.196 Uiso 1 1 calc R U . . .
F1 F 0.8372(5) 0.1745(11) 0.1339(3) 0.119(4) Uani 1 1 d . . . . .
F2 F 0.8189(7) 0.1718(11) 0.0836(3) 0.137(5) Uani 1 1 d . . . . .
F3 F 0.8851(11) 0.0752(16) 0.1044(6) 0.250(12) Uani 1 1 d . . . . .
F4 F 0.7900(14) 0.0450(16) 0.1104(3) 0.300(17) Uani 1 1 d . . . . .
N1 N 0.4743(6) 0.6735(11) 0.4361(5) 0.060(4) Uani 1 1 d . . . . .
C13 C 0.6968(9) 0.9973(17) 0.2987(6) 0.075(7) Uani 1 1 d . . . . .
C14 C 0.7092(8) 1.0015(16) 0.2738(6) 0.070(7) Uani 1 1 d . . . . .
N4 N 0.6466(6) 0.6778(11) 0.0850(3) 0.059(4) Uani 1 1 d . . . . .
N5 N 0.6427(6) 0.4695(10) 0.1059(3) 0.051(4) Uani 1 1 d . . . . .
C32 C 0.6612(9) 0.3528(16) 0.1843(6) 0.077(7) Uani 1 1 d . . . . .
C33 C 0.6465(12) 0.338(2) 0.2091(7) 0.107(10) Uani 1 1 d . . . . .
C40 C 0.5819(11) 0.3309(19) 0.3323(7) 0.101(9) Uani 1 1 d . . . . .
C41 C 0.5671(10) 0.3406(17) 0.3569(6) 0.077(7) Uani 1 1 d . . . . .
N6 N 0.4787(6) 0.4586(11) 0.4152(3) 0.060(4) Uani 1 1 d . . . . .
N2 N 0.5860(7) 0.8697(11) 0.4150(4) 0.062(5) Uani 1 1 d . . . . .
H2A H 0.611564 0.910957 0.425613 0.074 Uiso 1 1 calc R U . . .
O2 O 0.5511(6) 0.8258(9) 0.3667(3) 0.072(4) Uani 1 1 d . . . . .
O3 O 0.6818(6) 0.7876(11) 0.1742(3) 0.085(4) Uani 1 1 d . . . . .
N3 N 0.7219(7) 0.8833(12) 0.1360(3) 0.072(5) Uani 1 1 d . . . . .
H3A H 0.742263 0.940762 0.132252 0.087 Uiso 1 1 calc R U . . .
O5 O 0.4455(5) 0.6379(9) 0.3507(3) 0.067(4) Uani 1 1 d . . . . .
O6 O 0.3847(7) 0.4894(12) 0.4797(3) 0.104(5) Uani 1 1 d . . . . .
Pd1 Pd 0.41554(7) 0.57044(11) 0.41518(3) 0.0624(8) Uani 1 1 d . . . . .
S1 S 0.4609(2) 0.6988(4) 0.32310(12) 0.0742(18) Uani 1 1 d . . . . .
S2 S 0.3726(3) 0.4489(5) 0.51041(16) 0.106(2) Uani 1 1 d . . . . .

loop_
_atom_site_aniso_label
_atom_site_aniso_U_11
_atom_site_aniso_U_22
_atom_site_aniso_U_33
_atom_site_aniso_U_23
_atom_site_aniso_U_13
_atom_site_aniso_U_12
B1 0.091(9) 0.091(9) 0.090(9) 0.000(2) 0.008(2) 0.000(2)
C1 0.101(19) 0.062(17) 0.08(2) 0.001(16) 0.031(16) -0.010(15)
C2 0.17(2) 0.091(18) 0.058(17) -0.006(17) 0.026(19) -0.050(19)
C3 0.084(16) 0.078(16) 0.06(2) -0.015(15) 0.025(14) -0.027(13)
C4 0.069(16) 0.081(17) 0.045(19) -0.022(15) -0.004(13) 0.020(15)
C5 0.055(5) 0.055(5) 0.054(5) 0.000(2) 0.005(2) 0.000(2)
C6 0.057(6) 0.058(6) 0.057(6) 0.000(2) 0.005(2) 0.000(2)
C7 0.060(6) 0.060(6) 0.060(6) 0.000(2) 0.004(2) -0.001(2)
C8 0.080(6) 0.080(6) 0.079(6) 0.000(2) 0.007(2) 0.000(2)
C9 0.075(6) 0.075(6) 0.075(6) 0.000(2) 0.006(2) -0.001(2)
C10 0.068(6) 0.068(6) 0.068(6) 0.001(2) 0.006(2) -0.001(2)
C11 0.061(6) 0.060(6) 0.060(6) 0.000(2) 0.006(2) 0.000(2)
C12 0.054(5) 0.054(5) 0.055(5) 0.000(2) 0.005(2) -0.001(2)
C15 0.089(7) 0.088(7) 0.089(7) 0.000(2) 0.007(2) -0.002(2)
C16 0.129(9) 0.129(9) 0.128(9) 0.000(2) 0.011(2) -0.001(2)
C17 0.170(12) 0.169(12) 0.169(12) 0.000(2) 0.015(2) -0.002(2)
C18 0.132(9) 0.131(9) 0.131(9) 0.000(2) 0.011(2) -0.001(2)
C19 0.090(7) 0.090(7) 0.090(7) 0.000(2) 0.008(2) 0.000(2)
C20 0.070(6) 0.070(6) 0.069(6) 0.000(2) 0.006(2) 0.001(2)
C21 0.082(7) 0.082(7) 0.082(7) -0.001(2) 0.008(2) 0.000(2)
C22 0.049(5) 0.049(5) 0.048(5) 0.000(2) 0.004(2) 0.001(2)
C23 0.060(5) 0.059(5) 0.060(6) 0.001(2) 0.006(2) -0.001(2)
C24 0.065(6) 0.064(6) 0.063(6) 0.001(2) 0.007(2) 0.000(2)
C25 0.072(6) 0.071(6) 0.070(6) -0.001(2) 0.006(2) 0.000(2)
C26 0.050(5) 0.049(5) 0.049(5) 0.000(2) 0.004(2) 0.000(2)
C27 0.062(6) 0.062(6) 0.062(6) 0.001(2) 0.006(2) 0.000(2)
C28 0.074(6) 0.075(6) 0.074(6) 0.000(2) 0.007(2) 0.000(2)
C29 0.066(6) 0.066(6) 0.065(6) 0.001(2) 0.007(2) 0.001(2)
C30 0.069(6) 0.069(6) 0.069(6) 0.000(2) 0.007(2) 0.000(2)
C31 0.071(6) 0.070(6) 0.070(6) 0.000(2) 0.008(2) 0.000(2)
C34 0.073(6) 0.073(6) 0.073(6) 0.0001(13) 0.0063(15) 0.0001(15)
C35 0.073(6) 0.073(6) 0.073(6) 0.0000(14) 0.0064(15) -0.0001(15)
C36 0.073(6) 0.073(6) 0.073(6) 0.0001(13) 0.0063(15) 0.0000(15)
C37 0.072(6) 0.072(6) 0.072(6) 0.0001(13) 0.0063(15) 0.0000(15)
C38 0.073(6) 0.072(6) 0.072(6) 0.0002(14) 0.0062(15) 0.0002(15)
C39 0.073(6) 0.073(6) 0.072(6) 0.0001(13) 0.0062(15) 0.0003(15)
C34A 0.074(6) 0.074(6) 0.073(6) 0.0000(14) 0.0063(14) 0.0000(14)
C35A 0.074(6) 0.074(6) 0.074(6) 0.0000(15) 0.0062(14) 0.0001(14)
C36A 0.074(6) 0.074(6) 0.074(6) 0.0001(14) 0.0061(15) 0.0000(14)
C37A 0.074(6) 0.074(6) 0.074(6) 0.0001(14) 0.0062(14) 0.0000(14)
C38A 0.074(6) 0.074(6) 0.073(6) 0.0003(15) 0.0063(14) 0.0001(14)
C39A 0.074(6) 0.074(6) 0.074(6) 0.0003(14) 0.0063(15) 0.0001(14)
C42 0.075(6) 0.074(6) 0.074(6) 0.000(2) 0.007(2) 0.000(2)
C43 0.080(6) 0.079(6) 0.079(7) 0.000(2) 0.007(2) 0.001(2)
C44 0.097(7) 0.097(7) 0.097(7) 0.001(2) 0.009(2) 0.000(2)
C45 0.079(7) 0.079(7) 0.079(7) 0.000(2) 0.008(2) 0.000(2)
C46 0.074(6) 0.075(6) 0.074(6) 0.000(2) 0.007(2) 0.000(2)
C47 0.057(13) 0.107(16) 0.074(15) -0.002(13) 0.018(11) 0.008(12)
C48 0.118(18) 0.128(18) 0.028(13) -0.007(13) 0.009(12) 0.008(15)
C49 0.18(3) 0.19(3) 0.15(3) -0.01(2) 0.08(2) -0.06(3)
C50 0.15(2) 0.15(2) 0.10(2) -0.009(18) 0.027(17) 0.05(2)
F1 0.097(9) 0.130(11) 0.131(12) -0.020(10) 0.010(8) -0.027(8)
F2 0.160(13) 0.134(12) 0.119(12) 0.013(10) 0.022(9) 0.054(10)
F3 0.26(2) 0.21(2) 0.29(3) 0.033(18) 0.10(2) 0.15(2)
F4 0.58(4) 0.25(2) 0.077(12) -0.035(12) 0.066(17) -0.34(3)
N1 0.076(12) 0.057(11) 0.050(13) 0.004(10) 0.016(10) -0.013(9)
C13 0.098(18) 0.095(18) 0.034(17) -0.022(14) 0.020(14) -0.008(13)
C14 0.056(14) 0.078(16) 0.08(2) -0.035(15) 0.011(14) -0.003(11)
N4 0.086(11) 0.065(10) 0.028(9) 0.013(9) 0.014(8) 0.048(9)
N5 0.061(10) 0.052(9) 0.043(11) -0.003(8) 0.012(8) 0.010(8)
C32 0.064(15) 0.063(15) 0.10(2) 0.023(16) 0.001(15) 0.032(12)
C33 0.13(2) 0.094(19) 0.10(2) 0.039(18) 0.047(19) 0.046(16)
C40 0.13(2) 0.103(19) 0.08(2) 0.007(18) 0.041(18) 0.013(16)
C41 0.085(17) 0.081(17) 0.064(19) 0.012(15) -0.002(15) 0.014(13)
N6 0.076(11) 0.048(9) 0.059(12) 0.016(9) 0.021(9) 0.014(8)
N2 0.089(12) 0.061(11) 0.038(13) 0.015(9) 0.014(9) -0.043(10)
O2 0.092(10) 0.069(9) 0.057(9) 0.003(8) 0.012(7) -0.017(8)
O3 0.120(11) 0.086(10) 0.053(9) -0.007(8) 0.031(8) -0.016(9)
N3 0.110(13) 0.071(11) 0.038(11) 0.014(9) 0.025(9) -0.006(10)
O5 0.087(9) 0.073(8) 0.041(8) 0.009(7) 0.004(7) -0.007(7)
O6 0.141(13) 0.122(12) 0.056(11) 0.015(9) 0.048(9) 0.004(10)
Pd1 0.0780(13) 0.0617(12) 0.0499(13) -0.0031(8) 0.0200(9) -0.0108(9)
S1 0.096(4) 0.069(4) 0.058(4) 0.003(3) 0.006(3) -0.021(3)
S2 0.116(5) 0.115(5) 0.092(6) 0.009(4) 0.044(4) -0.001(5)

loop_
_atom_type_symbol
_atom_type_description
_atom_type_scat_dispersion_real
_atom_type_scat_dispersion_imag
_atom_type_scat_source
C C 0.0033 0.0016 'International Tables Vol C Tables 4.2.6.8 and 6.1.1.4'
H H 0.0000 0.0000 'International Tables Vol C Tables 4.2.6.8 and 6.1.1.4'
N N 0.0061 0.0033 'International Tables Vol C Tables 4.2.6.8 and 6.1.1.4'
O O 0.0106 0.0060 'International Tables Vol C Tables 4.2.6.8 and 6.1.1.4'
Pd Pd -0.9988 1.0072 'International Tables Vol C Tables 4.2.6.8 and 6.1.1.4'
S S 0.1246 0.1234 'International Tables Vol C Tables 4.2.6.8 and 6.1.1.4'
F F 0.0171 0.0103 'International Tables Vol C Tables 4.2.6.8 and 6.1.1.4'
B B 0.0013 0.0007 'International Tables Vol C Tables 4.2.6.8 and 6.1.1.4'

loop_
_geom_angle_atom_site_label_1
_geom_angle_atom_site_label_2
_geom_angle_atom_site_label_3
_geom_angle
_geom_angle_site_symmetry_1
_geom_angle_site_symmetry_3
_geom_angle_publ_flag
F4 B1 F2 111(3) . . ?
F4 B1 F1 113(3) . . ?
F2 B1 F1 109(3) . . ?
F4 B1 F3 118(3) . . ?
F2 B1 F3 101(3) . . ?
F1 B1 F3 104(3) . . ?
N1 C1 C2 119(2) . . ?
N1 C1 H1 120.4 . . ?
C2 C1 H1 120.4 . . ?
C1 C2 C3 119(2) . . ?
C1 C2 H2 120.5 . . ?
C3 C2 H2 120.5 . . ?
C4 C3 C2 121(2) . . ?
C4 C3 H3 119.5 . . ?
C2 C3 H3 119.5 . . ?
N2 C4 C3 118.9(18) . . ?
N2 C4 C5 125(2) . . ?
C3 C4 C5 115(2) . . ?
N1 C5 C4 121.3(19) . . ?
N1 C5 H5 119.4 . . ?
C4 C5 H5 119.4 . . ?
O2 C6 N2 124.9(19) . . ?
O2 C6 C7 120(2) . . ?
N2 C6 C7 114.6(19) . . ?
C8 C7 C12 120.1(18) . . ?
C8 C7 C6 122.4(19) . . ?
C12 C7 C6 117.6(17) . . ?
C7 C8 C9 121(2) . . ?
C7 C8 H8 119.7 . . ?
C9 C8 H8 119.7 . . ?
C10 C9 C8 118.2(19) . . ?
C10 C9 H9 120.9 . . ?
C8 C9 H9 120.9 . . ?
C9 C10 C11 122.7(19) . . ?
C9 C10 H10 118.7 . . ?
C11 C10 H10 118.7 . . ?
C12 C11 C10 116.0(19) . . ?
C12 C11 C13 124.1(18) . . ?
C10 C11 C13 119.8(17) . . ?
C7 C12 C11 122.1(17) . . ?
C7 C12 H12 118.9 . . ?
C11 C12 H12 118.9 . . ?
C20 C15 C16 124(2) . . ?
C20 C15 C14 122.4(19) . . ?
C16 C15 C14 114(2) . . ?
C15 C16 C17 113(3) . . ?
C15 C16 H16 123.7 . . ?
C17 C16 H16 123.7 . . ?
C18 C17 C16 122(3) . . ?
C18 C17 H17 118.8 . . ?
C16 C17 H17 118.8 . . ?
C19 C18 C17 121(3) . . ?
C19 C18 H18 119.6 . . ?
C17 C18 H18 119.6 . . ?
C20 C19 C18 120(2) . . ?
C20 C19 C21 120(2) . . ?
C18 C19 C21 120(2) . . ?
C15 C20 C19 120(2) . . ?
C15 C20 H20 120.0 . . ?
C19 C20 H20 120.0 . . ?
O3 C21 N3 125(2) . . ?
O3 C21 C19 115(2) . . ?
N3 C21 C19 120(2) . . ?
C26 C22 C23 122.2(18) . . ?
C26 C22 N3 125.3(16) . . ?
C23 C22 N3 112.4(15) . . ?
C24 C23 C22 113.4(18) . . ?
C24 C23 H23 123.3 . . ?
C22 C23 H23 123.3 . . ?
C23 C24 C25 124.0(19) . . ?
C23 C24 H24 118.0 . . ?
C25 C24 H24 118.0 . . ?
C24 C25 N4 121.7(19) . . ?
C24 C25 H25 119.2 . . ?
N4 C25 H25 119.2 . . ?
C22 C26 N4 122.3(17) . . ?
C22 C26 H26 118.8 . . ?
N4 C26 H26 118.8 . . ?
C28 C27 N5 121.2(19) . . ?
C28 C27 H27 119.4 . . ?
N5 C27 H27 119.4 . . ?
C27 C28 C29 122.3(19) . . ?
C27 C28 H28 118.9 . . ?
C29 C28 H28 118.9 . . ?
C30 C29 C28 117.1(18) . . ?
C30 C29 H29 121.5 . . ?
C28 C29 H29 121.5 . . ?
C29 C30 C31 118(2) . . ?
C29 C30 C32 126.0(18) . . ?
C31 C30 C32 115.3(18) . . ?
N5 C31 C30 123.4(19) . . ?
N5 C31 H31 118.3 . . ?
C30 C31 H31 118.3 . . ?
C35 C34 C39 120.0 . . ?
C35 C34 C33 116(2) . . ?
C39 C34 C33 123(2) . . ?
C36 C35 C34 120.0 . . ?
C36 C35 H35 120.0 . . ?
C34 C35 H35 120.0 . . ?
C35 C36 C37 120.0 . . ?
C35 C36 H36 120.0 . . ?
C37 C36 H36 120.0 . . ?
C38 C37 C36 120.0 . . ?
C38 C37 C40 122(2) . . ?
C36 C37 C40 118(2) . . ?
C39 C38 C37 120.0 . . ?
C39 C38 H38 120.0 . . ?
C37 C38 H38 120.0 . . ?
C38 C39 C34 120.0 . . ?
C38 C39 H39 120.0 . . ?
C34 C39 H39 120.0 . . ?
C35A C34A C39A 120.0 . . ?
C35A C34A C33 111.6(19) . . ?
C39A C34A C33 127.0(18) . . ?
C36A C35A C34A 120.0 . . ?
C36A C35A H35A 120.0 . . ?
C34A C35A H35A 120.0 . . ?
C37A C36A C35A 120.0 . . ?
C37A C36A H36A 120.0 . . ?
C35A C36A H36A 120.0 . . ?
C38A C37A C36A 120.0 . . ?
C38A C37A C40 120.0(18) . . ?
C36A C37A C40 118.5(18) . . ?
C37A C38A C39A 120.0 . . ?
C37A C38A H38A 120.0 . . ?
C39A C38A H38A 120.0 . . ?
C38A C39A C34A 120.0 . . ?
C38A C39A H39A 120.0 . . ?
C34A C39A H39A 120.0 . . ?
C43 C42 C46 119(2) . . ?
C43 C42 C41 123(2) . . ?
C46 C42 C41 118(2) . . ?
C42 C43 C44 118(2) . . ?
C42 C43 H43 121.0 . . ?
C44 C43 H43 121.0 . . ?
C45 C44 C43 119(2) . . ?
C45 C44 H44 120.3 . . ?
C43 C44 H44 120.3 . . ?
N6 C45 C44 123(2) . . ?
N6 C45 H45 118.4 . . ?
C44 C45 H45 118.4 . . ?
N6 C46 C42 123(2) . . ?
N6 C46 H46 118.3 . . ?
C42 C46 H46 118.3 . . ?
S1 C47 H47A 109.5 . . ?
S1 C47 H47B 109.5 . . ?
H47A C47 H47B 109.5 . . ?
S1 C47 H47C 109.5 . . ?
H47A C47 H47C 109.5 . . ?
H47B C47 H47C 109.5 . . ?
S1 C48 H48A 109.5 . . ?
S1 C48 H48B 109.5 . . ?
H48A C48 H48B 109.5 . . ?
S1 C48 H48C 109.5 . . ?
H48A C48 H48C 109.5 . . ?
H48B C48 H48C 109.5 . . ?
S2 C49 H49A 109.5 . . ?
S2 C49 H49B 109.5 . . ?
H49A C49 H49B 109.5 . . ?
S2 C49 H49C 109.5 . . ?
H49A C49 H49C 109.5 . . ?
H49B C49 H49C 109.5 . . ?
S2 C50 H50A 109.5 . . ?
S2 C50 H50B 109.5 . . ?
H50A C50 H50B 109.5 . . ?
S2 C50 H50C 109.5 . . ?
H50A C50 H50C 109.5 . . ?
H50B C50 H50C 109.5 . . ?
C1 N1 C5 123.8(17) . . ?
C1 N1 Pd1 118.1(16) . . ?
C5 N1 Pd1 118.0(16) . . ?
C14 C13 C11 173(2) . . ?
C13 C14 C15 178(2) . . ?
C26 N4 C25 116.4(17) . . ?
C26 N4 Pd1 121.9(11) . 2_655 ?
C25 N4 Pd1 121.6(13) . 2_655 ?
C27 N5 C31 117.3(15) . . ?
C27 N5 Pd1 123.3(12) . 2_655 ?
C31 N5 Pd1 119.2(11) . 2_655 ?
C33 C32 C30 176(2) . . ?
C32 C33 C34A 171(3) . . ?
C32 C33 C34 166(3) . . ?
C41 C40 C37 170(3) . . ?
C41 C40 C37A 171(3) . . ?
C40 C41 C42 176(3) . . ?
C45 N6 C46 117.1(17) . . ?
C45 N6 Pd1 123.4(14) . . ?
C46 N6 Pd1 119.4(13) . . ?
C6 N2 C4 126.2(17) . . ?
C6 N2 H2A 116.9 . . ?
C4 N2 H2A 116.9 . . ?
C21 N3 C22 124.9(17) . . ?
C21 N3 H3A 117.5 . . ?
C22 N3 H3A 117.5 . . ?
N4 Pd1 N5 89.7(5) 2_655 2_655 ?
N4 Pd1 N6 179.3(6) 2_655 . ?
N5 Pd1 N6 89.6(6) 2_655 . ?
N4 Pd1 N1 90.1(5) 2_655 . ?
N5 Pd1 N1 179.4(6) 2_655 . ?
N6 Pd1 N1 90.7(6) . . ?
O5 S1 C48 104.3(8) . . ?
O5 S1 C47 106.0(8) . . ?
C48 S1 C47 96.7(9) . . ?
O6 S2 C50 108.5(11) . . ?
O6 S2 C49 107.0(12) . . ?
C50 S2 C49 96.9(13) . . ?

loop_
_geom_bond_atom_site_label_1
_geom_bond_atom_site_label_2
_geom_bond_distance
_geom_bond_site_symmetry_2
_geom_bond_publ_flag
B1 F4 1.23(3) . ?
B1 F2 1.33(3) . ?
B1 F1 1.36(3) . ?
B1 F3 1.36(3) . ?
C1 N1 1.31(2) . ?
C1 C2 1.40(3) . ?
C1 H1 0.9500 . ?
C2 C3 1.44(3) . ?
C2 H2 0.9500 . ?
C3 C4 1.38(2) . ?
C3 H3 0.9500 . ?
C4 N2 1.36(2) . ?
C4 C5 1.43(2) . ?
C5 N1 1.35(2) . ?
C5 H5 0.9500 . ?
C6 O2 1.21(2) . ?
C6 N2 1.33(2) . ?
C6 C7 1.51(2) . ?
C7 C8 1.33(2) . ?
C7 C12 1.38(2) . ?
C8 C9 1.41(2) . ?
C8 H8 0.9500 . ?
C9 C10 1.36(2) . ?
C9 H9 0.9500 . ?
C10 C11 1.39(2) . ?
C10 H10 0.9500 . ?
C11 C12 1.39(2) . ?
C11 C13 1.41(3) . ?
C12 H12 0.9500 . ?
C15 C20 1.39(2) . ?
C15 C16 1.45(3) . ?
C15 C14 1.52(3) . ?
C16 C17 1.46(4) . ?
C16 H16 0.9500 . ?
C17 C18 1.39(4) . ?
C17 H17 0.9500 . ?
C18 C19 1.40(3) . ?
C18 H18 0.9500 . ?
C19 C20 1.38(3) . ?
C19 C21 1.48(3) . ?
C20 H20 0.9500 . ?
C21 O3 1.25(2) . ?
C21 N3 1.35(3) . ?
C22 C26 1.35(2) . ?
C22 C23 1.42(2) . ?
C22 N3 1.44(2) . ?
C23 C24 1.35(2) . ?
C23 H23 0.9500 . ?
C24 C25 1.36(2) . ?
C24 H24 0.9500 . ?
C25 N4 1.36(2) . ?
C25 H25 0.9500 . ?
C26 N4 1.36(2) . ?
C26 H26 0.9500 . ?
C27 C28 1.33(2) . ?
C27 N5 1.36(2) . ?
C27 H27 0.9500 . ?
C28 C29 1.42(2) . ?
C28 H28 0.9500 . ?
C29 C30 1.37(2) . ?
C29 H29 0.9500 . ?
C30 C31 1.39(2) . ?
C30 C32 1.47(3) . ?
C31 N5 1.37(2) . ?
C31 H31 0.9500 . ?
C34 C35 1.3900 . ?
C34 C39 1.3900 . ?
C34 C33 1.50(3) . ?
C35 C36 1.3900 . ?
C35 H35 0.9500 . ?
C36 C37 1.3900 . ?
C36 H36 0.9500 . ?
C37 C38 1.3900 . ?
C37 C40 1.43(3) . ?
C38 C39 1.3900 . ?
C38 H38 0.9500 . ?
C39 H39 0.9500 . ?
C34A C35A 1.3900 . ?
C34A C39A 1.3900 . ?
C34A C33 1.43(3) . ?
C35A C36A 1.3900 . ?
C35A H35A 0.9500 . ?
C36A C37A 1.3900 . ?
C36A H36A 0.9500 . ?
C37A C38A 1.3900 . ?
C37A C40 1.55(3) . ?
C38A C39A 1.3900 . ?
C38A H38A 0.9500 . ?
C39A H39A 0.9500 . ?
C42 C43 1.38(2) . ?
C42 C46 1.41(2) . ?
C42 C41 1.42(3) . ?
C43 C44 1.39(3) . ?
C43 H43 0.9500 . ?
C44 C45 1.39(2) . ?
C44 H44 0.9500 . ?
C45 N6 1.34(2) . ?
C45 H45 0.9500 . ?
C46 N6 1.34(2) . ?
C46 H46 0.9500 . ?
C47 S1 1.816(17) . ?
C47 H47A 0.9800 . ?
C47 H47B 0.9800 . ?
C47 H47C 0.9800 . ?
C48 S1 1.781(19) . ?
C48 H48A 0.9800 . ?
C48 H48B 0.9800 . ?
C48 H48C 0.9800 . ?
C49 S2 1.84(3) . ?
C49 H49A 0.9800 . ?
C49 H49B 0.9800 . ?
C49 H49C 0.9800 . ?
C50 S2 1.75(2) . ?
C50 H50A 0.9800 . ?
C50 H50B 0.9800 . ?
C50 H50C 0.9800 . ?
N1 Pd1 2.016(15) . ?
C13 C14 1.14(2) . ?
N4 Pd1 1.947(15) 2_655 ?
N5 Pd1 1.995(13) 2_655 ?
C32 C33 1.17(3) . ?
C40 C41 1.16(3) . ?
N6 Pd1 2.004(14) . ?
N2 H2A 0.8800 . ?
N3 H3A 0.8800 . ?
O5 S1 1.493(12) . ?
O6 S2 1.481(14) . ?

loop_
_geom_torsion_atom_site_label_1
_geom_torsion_atom_site_label_2
_geom_torsion_atom_site_label_3
_geom_torsion_atom_site_label_4
_geom_torsion
_geom_torsion_site_symmetry_1
_geom_torsion_site_symmetry_2
_geom_torsion_site_symmetry_3
_geom_torsion_site_symmetry_4
_geom_torsion_publ_flag
N1 C1 C2 C3 0(3) . . . . ?
C1 C2 C3 C4 -2(3) . . . . ?
C2 C3 C4 N2 177.2(18) . . . . ?
C2 C3 C4 C5 5(3) . . . . ?
N2 C4 C5 N1 -177.3(16) . . . . ?
C3 C4 C5 N1 -5(2) . . . . ?
O2 C6 C7 C8 162.5(18) . . . . ?
N2 C6 C7 C8 -17(2) . . . . ?
O2 C6 C7 C12 -19(2) . . . . ?
N2 C6 C7 C12 161.5(16) . . . . ?
C12 C7 C8 C9 3(3) . . . . ?
C6 C7 C8 C9 -177.9(16) . . . . ?
C7 C8 C9 C10 -4(3) . . . . ?
C8 C9 C10 C11 5(3) . . . . ?
C9 C10 C11 C12 -5(3) . . . . ?
C9 C10 C11 C13 178.9(18) . . . . ?
C8 C7 C12 C11 -4(3) . . . . ?
C6 C7 C12 C11 176.9(15) . . . . ?
C10 C11 C12 C7 5(2) . . . . ?
C13 C11 C12 C7 -179.4(17) . . . . ?
C20 C15 C16 C17 -3(3) . . . . ?
C14 C15 C16 C17 176(2) . . . . ?
C15 C16 C17 C18 7(4) . . . . ?
C16 C17 C18 C19 -7(4) . . . . ?
C17 C18 C19 C20 3(4) . . . . ?
C17 C18 C19 C21 -178(2) . . . . ?
C16 C15 C20 C19 -1(3) . . . . ?
C14 C15 C20 C19 -179.6(18) . . . . ?
C18 C19 C20 C15 1(3) . . . . ?
C21 C19 C20 C15 -177.6(18) . . . . ?
C20 C19 C21 O3 -7(3) . . . . ?
C18 C19 C21 O3 175(2) . . . . ?
C20 C19 C21 N3 172.1(18) . . . . ?
C18 C19 C21 N3 -7(3) . . . . ?
C26 C22 C23 C24 2(2) . . . . ?
N3 C22 C23 C24 -177.8(14) . . . . ?
C22 C23 C24 C25 -3(2) . . . . ?
C23 C24 C25 N4 0(3) . . . . ?
C23 C22 C26 N4 1(2) . . . . ?
N3 C22 C26 N4 -179.2(14) . . . . ?
N5 C27 C28 C29 5(3) . . . . ?
C27 C28 C29 C30 -6(3) . . . . ?
C28 C29 C30 C31 5(3) . . . . ?
C28 C29 C30 C32 178.0(18) . . . . ?
C29 C30 C31 N5 -3(3) . . . . ?
C32 C30 C31 N5 -177.1(16) . . . . ?
C39 C34 C35 C36 0.0 . . . . ?
C33 C34 C35 C36 -173(2) . . . . ?
C34 C35 C36 C37 0.0 . . . . ?
C35 C36 C37 C38 0.0 . . . . ?
C35 C36 C37 C40 171(2) . . . . ?
C36 C37 C38 C39 0.0 . . . . ?
C40 C37 C38 C39 -171(2) . . . . ?
C37 C38 C39 C34 0.0 . . . . ?
C35 C34 C39 C38 0.0 . . . . ?
C33 C34 C39 C38 172(2) . . . . ?
C39A C34A C35A C36A 0.0 . . . . ?
C33 C34A C35A C36A 168(2) . . . . ?
C34A C35A C36A C37A 0.0 . . . . ?
C35A C36A C37A C38A 0.0 . . . . ?
C35A C36A C37A C40 -166(2) . . . . ?
C36A C37A C38A C39A 0.0 . . . . ?
C40 C37A C38A C39A 166(2) . . . . ?
C37A C38A C39A C34A 0.0 . . . . ?
C35A C34A C39A C38A 0.0 . . . . ?
C33 C34A C39A C38A -166(3) . . . . ?
C46 C42 C43 C44 1(3) . . . . ?
C41 C42 C43 C44 -174.0(19) . . . . ?
C42 C43 C44 C45 3(3) . . . . ?
C43 C44 C45 N6 -5(3) . . . . ?
C43 C42 C46 N6 -4(3) . . . . ?
C41 C42 C46 N6 171.9(18) . . . . ?
C2 C1 N1 C5 0(3) . . . . ?
C2 C1 N1 Pd1 -176.5(15) . . . . ?
C4 C5 N1 C1 3(3) . . . . ?
C4 C5 N1 Pd1 179.5(12) . . . . ?
C22 C26 N4 C25 -3(2) . . . . ?
C22 C26 N4 Pd1 -179.7(12) . . . 2_655 ?
C24 C25 N4 C26 3(2) . . . . ?
C24 C25 N4 Pd1 179.4(12) . . . 2_655 ?
C28 C27 N5 C31 -3(2) . . . . ?
C28 C27 N5 Pd1 -177.7(13) . . . 2_655 ?
C30 C31 N5 C27 2(2) . . . . ?
C30 C31 N5 Pd1 177.0(13) . . . 2_655 ?
C35 C34 C33 C32 -151(10) . . . . ?
C39 C34 C33 C32 36(11) . . . . ?
C38 C37 C40 C41 -33(16) . . . . ?
C36 C37 C40 C41 156(15) . . . . ?
C44 C45 N6 C46 3(3) . . . . ?
C44 C45 N6 Pd1 178.8(14) . . . . ?
C42 C46 N6 C45 1(3) . . . . ?
C42 C46 N6 Pd1 -174.4(14) . . . . ?
O2 C6 N2 C4 2(3) . . . . ?
C7 C6 N2 C4 -178.2(15) . . . . ?
C3 C4 N2 C6 -169.1(17) . . . . ?
C5 C4 N2 C6 3(3) . . . . ?
O3 C21 N3 C22 1(3) . . . . ?
C19 C21 N3 C22 -178.0(17) . . . . ?
C26 C22 N3 C21 17(3) . . . . ?
C23 C22 N3 C21 -162.4(17) . . . . ?
